data_4069421
loop_
_publ_author_name
'Au, Richard H. W.'
'Jennings, Michael C.'
'Puddephatt, Richard J.'

_publ_section_title
;
 Binuclear Platinum(IV) Complexes with Bridging Amidoalkyl Groups and
 Their Self-Assembly through Hydrogen Bonding
;
_journal_issue 13
_journal_name_full Organometallics
_journal_page_first 3734
_journal_paper_doi 10.1021/om9001878
_journal_volume 28
_journal_year 2009
_chemical_formula_moiety 'C62 H78 Br2 N6 O2 Pt2, 3(C3 H6 O)'
_chemical_formula_sum 'C71 H96 Br2 N6 O5 Pt2'
_chemical_formula_weight 1663.54
_chemical_name_systematic
; 
 ? 
;
_space_group_IT_number 2
_symmetry_cell_setting triclinic
_symmetry_space_group_name_Hall '-P 1'
_symmetry_space_group_name_H-M 'P -1'
_atom_sites_solution_hydrogens geom
_atom_sites_solution_primary direct
_atom_sites_solution_secondary difmap
_audit_creation_method SHELXL-97
_cell_angle_alpha 83.547(2)
_cell_angle_beta 88.3780(10)
_cell_angle_gamma 78.375(2)
_cell_formula_units_Z 2
_cell_length_a 12.1246(4)
_cell_length_b 12.9238(3)
_cell_length_c 22.7407(7)
_cell_measurement_reflns_used 9927
_cell_measurement_temperature 150(2)
_cell_measurement_theta_max 27.48
_cell_measurement_theta_min 1.70
_cell_volume 3468.11(18)
_computing_cell_refinement 'DENZO-SMN (Otwinowski & Minor, 1997)'
_computing_data_collection 'COLLECT (Nonius, 1997-2001)'
_computing_data_reduction DENZO-SMN
_computing_molecular_graphics 'SHELXTL/PC (Sheldrick, 2001)'
_computing_publication_material SHELXTL/PC
_computing_structure_refinement 'SHELXL-97 (Sheldrick, 1997)'
_computing_structure_solution 'SHELXS-97 (Sheldrick, 1997)'
_diffrn_ambient_temperature 150(2)
_diffrn_measured_fraction_theta_full 0.996
_diffrn_measured_fraction_theta_max 0.996
_diffrn_measurement_device_type 'Nonius Kappa-CCD'
_diffrn_measurement_method '\f scans, and \w scans with \k offsets'
_diffrn_radiation_monochromator graphite
_diffrn_radiation_source 'fine-focus sealed tube'
_diffrn_radiation_type MoK\a
_diffrn_radiation_wavelength 0.71073
_diffrn_reflns_av_R_equivalents 0.071
_diffrn_reflns_av_sigmaI/netI 0.0709
_diffrn_reflns_limit_h_max 13
_diffrn_reflns_limit_h_min -14
_diffrn_reflns_limit_k_max 15
_diffrn_reflns_limit_k_min -15
_diffrn_reflns_limit_l_max 24
_diffrn_reflns_limit_l_min -27
_diffrn_reflns_number 35709
_diffrn_reflns_theta_full 25.03
_diffrn_reflns_theta_max 25.03
_diffrn_reflns_theta_min 2.55
_diffrn_standards_number 0
_exptl_absorpt_coefficient_mu 5.234
_exptl_absorpt_correction_T_max 0.8483
_exptl_absorpt_correction_T_min 0.1453
_exptl_absorpt_correction_type multi-scan
_exptl_absorpt_process_details 'DENZO-SMN (Otwinowski & Minor, 1997)'
_exptl_crystal_colour orange
_exptl_crystal_density_diffrn 1.593
_exptl_crystal_density_method 'not measured'
_exptl_crystal_description needle
_exptl_crystal_F_000 1660
_exptl_crystal_size_max 0.60
_exptl_crystal_size_mid 0.18
_exptl_crystal_size_min 0.03
_refine_diff_density_max 1.562
_refine_diff_density_min -0.927
_refine_diff_density_rms 0.139
_refine_ls_extinction_method none
_refine_ls_goodness_of_fit_ref 1.037
_refine_ls_hydrogen_treatment constr
_refine_ls_matrix_type full
_refine_ls_number_parameters 776
_refine_ls_number_reflns 12191
_refine_ls_number_restraints 0
_refine_ls_restrained_S_all 1.037
_refine_ls_R_factor_all 0.0707
_refine_ls_R_factor_gt 0.0429
_refine_ls_shift/su_max 0.009
_refine_ls_shift/su_mean 0.001
_refine_ls_structure_factor_coef Fsqd
_refine_ls_weighting_details 'calc w=1/[\s^2^(Fo^2^)+(0.0469P)^2^+3.4037P] where P=(Fo^2^+2Fc^2^)/3'
_refine_ls_weighting_scheme calc
_refine_ls_wR_factor_gt 0.0951
_refine_ls_wR_factor_ref 0.1049
_reflns_number_gt 8960
_reflns_number_total 12191
_reflns_threshold_expression I>2\s(I)
_cod_data_source_file om9001878_si_001.cif
_cod_data_source_block 17a
_cod_depositor_comments
;
The following automatic conversions were performed:

'_symmetry_cell_setting' value 'Triclinic' changed to 'triclinic'
according to /home/saulius/struct/CIF-dictionaries/cif_core.dic
dictionary named 'cif_core.dic' version 2.4.2 from 2011-04-26.

Automatic conversion script
Id: cif_fix_values 1715 2011-07-08 13:25:40Z adriana 
;
_cod_database_code 4069421

loop_
_symmetry_equiv_pos_as_xyz
'x, y, z'
'-x, -y, -z'

loop_
_atom_site_label
_atom_site_type_symbol
_atom_site_fract_x
_atom_site_fract_y
_atom_site_fract_z
_atom_site_U_iso_or_equiv
_atom_site_adp_type
_atom_site_occupancy
_atom_site_symmetry_multiplicity
_atom_site_calc_flag
_atom_site_refinement_flags
Pt1 Pt 0.48681(2) 0.94554(2) 0.266484(12) 0.02943(9) Uani 1 1 d .
Br1 Br 0.54485(7) 1.12128(6) 0.28369(3) 0.04155(19) Uani 1 1 d .
N1 N 0.6490(5) 0.9103(4) 0.2214(3) 0.0337(14) Uani 1 1 d .
C2 C 0.6676(6) 0.9392(5) 0.1647(3) 0.0342(17) Uani 1 1 d .
H2A H 0.6050 0.9691 0.1397 0.041 Uiso 1 1 calc R
C3 C 0.7745(6) 0.9274(5) 0.1408(3) 0.0391(19) Uani 1 1 d .
H3A H 0.7844 0.9463 0.0996 0.047 Uiso 1 1 calc R
C4 C 0.8683(7) 0.8879(5) 0.1766(3) 0.0380(18) Uani 1 1 d .
C5 C 0.8456(6) 0.8564(5) 0.2349(3) 0.0339(17) Uani 1 1 d .
H5A H 0.9064 0.8264 0.2610 0.041 Uiso 1 1 calc R
C6 C 0.7368(6) 0.8676(5) 0.2561(3) 0.0324(17) Uani 1 1 d .
C7 C 0.7092(6) 0.8325(5) 0.3184(3) 0.0303(16) Uani 1 1 d .
C8 C 0.7877(6) 0.7729(5) 0.3580(3) 0.0335(17) Uani 1 1 d .
H8A H 0.8640 0.7547 0.3457 0.040 Uiso 1 1 calc R
C9 C 0.7584(6) 0.7388(5) 0.4149(3) 0.0353(17) Uani 1 1 d .
C10 C 0.6461(6) 0.7681(5) 0.4298(3) 0.0328(16) Uani 1 1 d .
H10A H 0.6214 0.7482 0.4686 0.039 Uiso 1 1 calc R
C11 C 0.5695(6) 0.8258(5) 0.3888(3) 0.0324(16) Uani 1 1 d .
H11A H 0.4923 0.8422 0.3998 0.039 Uiso 1 1 calc R
N12 N 0.6000(4) 0.8592(4) 0.3347(2) 0.0275(13) Uani 1 1 d .
C13 C 0.9849(7) 0.8786(6) 0.1503(4) 0.049(2) Uani 1 1 d .
C14 C 0.9963(8) 0.9863(7) 0.1176(4) 0.067(3) Uani 1 1 d .
H14A H 0.9851 1.0400 0.1455 0.101 Uiso 1 1 calc R
H14B H 0.9394 1.0071 0.0864 0.101 Uiso 1 1 calc R
H14C H 1.0716 0.9806 0.0998 0.101 Uiso 1 1 calc R
C15 C 1.0745(7) 0.8492(8) 0.1983(4) 0.069(3) Uani 1 1 d .
H15A H 1.0692 0.7804 0.2199 0.104 Uiso 1 1 calc R
H15B H 1.0626 0.9037 0.2258 0.104 Uiso 1 1 calc R
H15C H 1.1492 0.8447 0.1800 0.104 Uiso 1 1 calc R
C16 C 1.0035(8) 0.7957(7) 0.1063(4) 0.074(3) Uani 1 1 d .
H16A H 0.9960 0.7265 0.1268 0.111 Uiso 1 1 calc R
H16B H 1.0792 0.7904 0.0890 0.111 Uiso 1 1 calc R
H16C H 0.9473 0.8169 0.0748 0.111 Uiso 1 1 calc R
C17 C 0.8468(7) 0.6700(6) 0.4565(3) 0.046(2) Uani 1 1 d .
C18 C 0.9317(8) 0.7338(8) 0.4711(5) 0.084(3) Uani 1 1 d .
H18A H 0.9699 0.7563 0.4348 0.126 Uiso 1 1 calc R
H18B H 0.9873 0.6900 0.4988 0.126 Uiso 1 1 calc R
H18C H 0.8932 0.7966 0.4893 0.126 Uiso 1 1 calc R
C19 C 0.7917(9) 0.6333(10) 0.5148(4) 0.101(4) Uani 1 1 d .
H19A H 0.7363 0.5912 0.5065 0.152 Uiso 1 1 calc R
H19B H 0.7540 0.6956 0.5338 0.152 Uiso 1 1 calc R
H19C H 0.8496 0.5898 0.5413 0.152 Uiso 1 1 calc R
C20 C 0.9052(9) 0.5763(7) 0.4268(4) 0.084(4) Uani 1 1 d .
H20A H 0.9400 0.6009 0.3898 0.127 Uiso 1 1 calc R
H20B H 0.8503 0.5339 0.4181 0.127 Uiso 1 1 calc R
H20C H 0.9634 0.5326 0.4530 0.127 Uiso 1 1 calc R
C21 C 0.4350(6) 0.8068(5) 0.2532(3) 0.0359(17) Uani 1 1 d .
H21A H 0.4423 0.7588 0.2906 0.043 Uiso 1 1 calc R
H21B H 0.3546 0.8238 0.2418 0.043 Uiso 1 1 calc R
C22 C 0.5032(6) 0.7514(5) 0.2060(3) 0.0331(17) Uani 1 1 d .
C23 C 0.4748(6) 0.7723(6) 0.1468(3) 0.0396(18) Uani 1 1 d .
H23A H 0.4045 0.8173 0.1362 0.048 Uiso 1 1 calc R
C24 C 0.5432(6) 0.7314(6) 0.1027(3) 0.0359(17) Uani 1 1 d .
H24A H 0.5201 0.7481 0.0626 0.043 Uiso 1 1 calc R
C25 C 0.6464(6) 0.6654(5) 0.1166(3) 0.0307(16) Uani 1 1 d .
C26 C 0.6761(6) 0.6386(5) 0.1753(3) 0.0316(16) Uani 1 1 d .
H26A H 0.7450 0.5910 0.1856 0.038 Uiso 1 1 calc R
C27 C 0.6061(6) 0.6807(5) 0.2190(3) 0.0333(17) Uani 1 1 d .
H27A H 0.6278 0.6615 0.2592 0.040 Uiso 1 1 calc R
C28 C 0.7193(6) 0.6288(5) 0.0654(3) 0.0354(17) Uani 1 1 d .
O29 O 0.6814(4) 0.6448(4) 0.0149(2) 0.0457(13) Uani 1 1 d .
N30 N 0.8284(5) 0.5810(4) 0.0776(2) 0.0330(14) Uani 1 1 d .
H30A H 0.8481 0.5740 0.1150 0.040 Uiso 1 1 calc R
C31 C 0.9142(6) 0.5412(5) 0.0373(3) 0.0329(17) Uani 1 1 d .
C32 C 1.0229(6) 0.5203(5) 0.0554(3) 0.0363(17) Uani 1 1 d .
H32A H 1.0394 0.5353 0.0937 0.044 Uiso 1 1 calc R
C33 C 1.1096(6) 0.4782(5) 0.0197(3) 0.0351(17) Uani 1 1 d .
H33A H 1.1850 0.4624 0.0336 0.053 Uiso 1 1 calc R
C34 C 0.3435(6) 0.9794(6) 0.3162(3) 0.046(2) Uani 1 1 d .
H34A H 0.3259 1.0555 0.3206 0.068 Uiso 1 1 calc R
H34B H 0.3550 0.9388 0.3553 0.068 Uiso 1 1 calc R
H34C H 0.2809 0.9601 0.2965 0.068 Uiso 1 1 calc R
C35 C 0.3887(6) 1.0259(6) 0.1975(3) 0.047(2) Uani 1 1 d .
H35A H 0.3516 0.9765 0.1796 0.070 Uiso 1 1 calc R
H35B H 0.4361 1.0572 0.1677 0.070 Uiso 1 1 calc R
H35C H 0.3317 1.0824 0.2121 0.070 Uiso 1 1 calc R
Pt2 Pt 1.03058(2) 1.34173(2) 0.251770(12) 0.02966(9) Uani 1 1 d .
Br2 Br 0.97094(7) 1.54859(6) 0.23260(4) 0.0445(2) Uani 1 1 d .
N41 N 0.8760(5) 1.3460(4) 0.3033(2) 0.0306(13) Uani 1 1 d .
C42 C 0.8662(6) 1.3496(5) 0.3612(3) 0.0361(17) Uani 1 1 d .
H42A H 0.9326 1.3404 0.3840 0.043 Uiso 1 1 calc R
C43 C 0.7637(6) 1.3661(6) 0.3896(3) 0.0391(18) Uani 1 1 d .
H43A H 0.7605 1.3666 0.4314 0.047 Uiso 1 1 calc R
C44 C 0.6650(6) 1.3820(5) 0.3577(3) 0.0327(17) Uani 1 1 d .
C45 C 0.6770(6) 1.3743(5) 0.2977(3) 0.0323(16) Uani 1 1 d .
H45A H 0.6118 1.3828 0.2741 0.039 Uiso 1 1 calc R
C46 C 0.7824(6) 1.3544(5) 0.2713(3) 0.0303(16) Uani 1 1 d .
C47 C 0.8005(6) 1.3381(5) 0.2081(3) 0.0281(15) Uani 1 1 d .
C48 C 0.7150(6) 1.3264(5) 0.1719(3) 0.0383(18) Uani 1 1 d .
H48A H 0.6404 1.3335 0.1871 0.046 Uiso 1 1 calc R
C49 C 0.7361(7) 1.3047(5) 0.1139(3) 0.0379(18) Uani 1 1 d .
C50 C 0.8463(7) 1.2976(5) 0.0947(3) 0.0411(19) Uani 1 1 d .
H50A H 0.8657 1.2836 0.0552 0.049 Uiso 1 1 calc R
C51 C 0.9286(7) 1.3109(5) 0.1325(3) 0.0393(19) Uani 1 1 d .
H51A H 1.0033 1.3068 0.1178 0.047 Uiso 1 1 calc R
N52 N 0.9080(5) 1.3289(4) 0.1878(2) 0.0288(13) Uani 1 1 d .
C53 C 0.5495(6) 1.4138(6) 0.3868(3) 0.0365(18) Uani 1 1 d .
C54 C 0.5497(8) 1.3676(9) 0.4509(4) 0.086(3) Uani 1 1 d .
H54A H 0.4748 1.3895 0.4682 0.130 Uiso 1 1 calc R
H54B H 0.6054 1.3934 0.4727 0.130 Uiso 1 1 calc R
H54C H 0.5690 1.2899 0.4533 0.130 Uiso 1 1 calc R
C55 C 0.5242(8) 1.5331(6) 0.3838(5) 0.086(4) Uani 1 1 d .
H55A H 0.5234 1.5637 0.3423 0.129 Uiso 1 1 calc R
H55B H 0.5822 1.5564 0.4052 0.129 Uiso 1 1 calc R
H55C H 0.4504 1.5569 0.4019 0.129 Uiso 1 1 calc R
C56 C 0.4585(7) 1.3746(8) 0.3573(4) 0.068(3) Uani 1 1 d .
H56A H 0.4547 1.4025 0.3153 0.103 Uiso 1 1 calc R
H56B H 0.3860 1.3990 0.3764 0.103 Uiso 1 1 calc R
H56C H 0.4758 1.2968 0.3608 0.103 Uiso 1 1 calc R
C57 C 0.6432(7) 1.2941(6) 0.0735(3) 0.048(2) Uani 1 1 d .
C58 C 0.6922(10) 1.2228(10) 0.0246(6) 0.131(6) Uani 1 1 d .
H58A H 0.7481 1.2551 0.0012 0.196 Uiso 1 1 calc R
H58B H 0.6313 1.2161 -0.0012 0.196 Uiso 1 1 calc R
H58C H 0.7280 1.1523 0.0430 0.196 Uiso 1 1 calc R
C59 C 0.5577(10) 1.2408(9) 0.1059(5) 0.106(5) Uani 1 1 d .
H59A H 0.5230 1.2833 0.1371 0.160 Uiso 1 1 calc R
H59B H 0.5944 1.1700 0.1236 0.160 Uiso 1 1 calc R
H59C H 0.4997 1.2341 0.0782 0.160 Uiso 1 1 calc R
C60 C 0.5920(7) 1.4005(7) 0.0449(4) 0.065(3) Uani 1 1 d .
H60A H 0.5606 1.4464 0.0753 0.097 Uiso 1 1 calc R
H60B H 0.5318 1.3945 0.0184 0.097 Uiso 1 1 calc R
H60C H 0.6495 1.4313 0.0221 0.097 Uiso 1 1 calc R
C61 C 1.0853(6) 1.1769(5) 0.2619(3) 0.0365(17) Uani 1 1 d .
H61A H 1.0811 1.1491 0.2233 0.044 Uiso 1 1 calc R
H61B H 1.1649 1.1591 0.2747 0.044 Uiso 1 1 calc R
C62 C 1.0160(6) 1.1261(5) 0.3058(3) 0.0285(15) Uani 1 1 d .
C63 C 1.0454(6) 1.1051(5) 0.3645(3) 0.0347(17) Uani 1 1 d .
H63A H 1.1164 1.1161 0.3763 0.042 Uiso 1 1 calc R
C64 C 0.9740(6) 1.0681(5) 0.4072(3) 0.0366(17) Uani 1 1 d .
H64A H 0.9971 1.0540 0.4474 0.044 Uiso 1 1 calc R
C65 C 0.8696(6) 1.0515(5) 0.3918(3) 0.0309(16) Uani 1 1 d .
C66 C 0.8411(6) 1.0659(5) 0.3325(3) 0.0339(17) Uani 1 1 d .
H66A H 0.7718 1.0517 0.3205 0.041 Uiso 1 1 calc R
C67 C 0.9155(6) 1.1016(5) 0.2904(3) 0.0327(17) Uani 1 1 d .
H67A H 0.8961 1.1092 0.2497 0.039 Uiso 1 1 calc R
C68 C 0.7938(7) 1.0204(6) 0.4410(3) 0.0377(18) Uani 1 1 d .
O69 O 0.8303(5) 0.9824(5) 0.4892(2) 0.0545(15) Uani 1 1 d .
N70 N 0.6823(5) 1.0400(4) 0.4280(2) 0.0322(14) Uani 1 1 d .
H70A H 0.6638 1.0680 0.3916 0.039 Uiso 1 1 calc R
C71 C 0.5926(6) 1.0207(5) 0.4659(3) 0.0322(17) Uani 1 1 d .
C72 C 0.4836(6) 1.0550(5) 0.4454(3) 0.0340(17) Uani 1 1 d .
H72A H 0.4724 1.0930 0.4071 0.041 Uiso 1 1 calc R
C73 C 0.3907(6) 1.0365(5) 0.4779(3) 0.0330(17) Uani 1 1 d .
H73A H 0.3169 1.0619 0.4626 0.049 Uiso 1 1 calc R
C74 C 1.1668(6) 1.3443(6) 0.1966(4) 0.049(2) Uani 1 1 d .
H74A H 1.2090 1.2716 0.1948 0.074 Uiso 1 1 calc R
H74B H 1.2157 1.3869 0.2118 0.074 Uiso 1 1 calc R
H74C H 1.1409 1.3756 0.1569 0.074 Uiso 1 1 calc R
C75 C 1.1374(6) 1.3516(6) 0.3194(3) 0.0415(19) Uani 1 1 d .
H75A H 1.1737 1.2798 0.3358 0.062 Uiso 1 1 calc R
H75B H 1.0940 1.3886 0.3505 0.062 Uiso 1 1 calc R
H75C H 1.1950 1.3909 0.3038 0.062 Uiso 1 1 calc R
O201 O 0.4544(6) 1.4653(5) 0.1988(3) 0.079(2) Uani 1 1 d .
C202 C 0.3662(9) 1.5271(8) 0.1866(5) 0.065(3) Uani 1 1 d .
C203 C 0.2967(8) 1.5849(7) 0.2336(5) 0.080(3) Uani 1 1 d .
H20D H 0.3345 1.5644 0.2719 0.119 Uiso 1 1 calc R
H20E H 0.2222 1.5660 0.2362 0.119 Uiso 1 1 calc R
H20F H 0.2882 1.6617 0.2232 0.119 Uiso 1 1 calc R
C204 C 0.3202(9) 1.5489(9) 0.1245(5) 0.085(3) Uani 1 1 d .
H20G H 0.3722 1.5075 0.0981 0.128 Uiso 1 1 calc R
H20H H 0.3120 1.6248 0.1110 0.128 Uiso 1 1 calc R
H20I H 0.2466 1.5287 0.1241 0.128 Uiso 1 1 calc R
O301 O 0.7687(7) 1.3717(7) 0.5524(4) 0.104(3) Uani 1 1 d .
C302 C 0.7936(9) 1.2850(10) 0.5804(5) 0.077(3) Uani 1 1 d .
C303 C 0.8299(12) 1.2696(13) 0.6440(5) 0.148(7) Uani 1 1 d .
H30B H 0.8246 1.3390 0.6585 0.221 Uiso 1 1 calc R
H30C H 0.9079 1.2301 0.6471 0.221 Uiso 1 1 calc R
H30D H 0.7808 1.2295 0.6679 0.221 Uiso 1 1 calc R
C304 C 0.7936(10) 1.1872(8) 0.5517(5) 0.085(3) Uani 1 1 d .
H30E H 0.7663 1.2068 0.5111 0.128 Uiso 1 1 calc R
H30F H 0.7442 1.1453 0.5740 0.128 Uiso 1 1 calc R
H30G H 0.8704 1.1450 0.5512 0.128 Uiso 1 1 calc R
O401 O 0.8102(8) 0.9647(8) -0.0061(3) 0.116(3) Uani 1 1 d .
C402 C 0.7538(9) 0.9133(8) -0.0301(4) 0.067(3) Uani 1 1 d .
C403 C 0.8045(10) 0.8321(7) -0.0657(5) 0.090(4) Uani 1 1 d .
H40A H 0.8859 0.8290 -0.0681 0.134 Uiso 1 1 calc R
H40B H 0.7725 0.8482 -0.1056 0.134 Uiso 1 1 calc R
H40C H 0.7900 0.7635 -0.0480 0.134 Uiso 1 1 calc R
C404 C 0.6339(9) 0.9340(9) -0.0192(5) 0.086(3) Uani 1 1 d .
H40D H 0.6142 0.9914 0.0063 0.130 Uiso 1 1 calc R
H40E H 0.6120 0.8696 0.0003 0.130 Uiso 1 1 calc R
H40F H 0.5940 0.9552 -0.0569 0.130 Uiso 1 1 calc R

loop_
_atom_site_aniso_label
_atom_site_aniso_U_11
_atom_site_aniso_U_22
_atom_site_aniso_U_33
_atom_site_aniso_U_23
_atom_site_aniso_U_13
_atom_site_aniso_U_12
Pt1 0.02653(16) 0.03202(16) 0.02701(16) -0.00263(11) 0.00095(12) 0.00017(12)
Br1 0.0536(5) 0.0330(4) 0.0369(4) -0.0024(3) -0.0012(4) -0.0067(4)
N1 0.036(4) 0.029(3) 0.035(4) 0.000(3) -0.002(3) -0.005(3)
C2 0.035(4) 0.037(4) 0.029(4) 0.000(3) 0.007(3) -0.007(3)
C3 0.048(5) 0.033(4) 0.036(4) 0.001(3) 0.014(4) -0.010(4)
C4 0.047(5) 0.020(4) 0.046(5) -0.005(3) 0.009(4) -0.006(3)
C5 0.028(4) 0.034(4) 0.039(4) -0.004(3) 0.005(3) -0.006(3)
C6 0.034(4) 0.022(4) 0.042(4) -0.004(3) -0.004(4) -0.006(3)
C7 0.033(4) 0.030(4) 0.029(4) -0.001(3) -0.003(3) -0.009(3)
C8 0.021(4) 0.032(4) 0.046(5) -0.006(3) -0.004(3) -0.002(3)
C9 0.037(4) 0.035(4) 0.033(4) 0.000(3) -0.003(3) -0.006(3)
C10 0.040(4) 0.029(4) 0.028(4) -0.003(3) 0.001(3) -0.005(3)
C11 0.032(4) 0.030(4) 0.035(4) -0.004(3) 0.002(3) -0.002(3)
N12 0.023(3) 0.031(3) 0.026(3) -0.001(2) 0.004(2) -0.003(2)
C13 0.044(5) 0.039(5) 0.065(6) -0.009(4) 0.023(4) -0.012(4)
C14 0.057(6) 0.062(6) 0.086(7) -0.010(5) 0.036(5) -0.023(5)
C15 0.037(5) 0.091(7) 0.078(7) 0.004(6) 0.017(5) -0.019(5)
C16 0.061(6) 0.069(6) 0.097(8) -0.033(6) 0.044(6) -0.016(5)
C17 0.041(5) 0.050(5) 0.040(5) 0.001(4) -0.010(4) 0.001(4)
C18 0.064(7) 0.087(8) 0.099(8) 0.000(6) -0.042(6) -0.006(6)
C19 0.072(8) 0.146(11) 0.057(7) 0.044(7) -0.008(6) 0.017(7)
C20 0.122(10) 0.049(6) 0.064(7) -0.007(5) -0.035(6) 0.032(6)
C21 0.028(4) 0.042(4) 0.036(4) -0.004(3) 0.007(3) -0.003(3)
C22 0.041(5) 0.034(4) 0.028(4) -0.005(3) 0.003(3) -0.016(3)
C23 0.027(4) 0.044(5) 0.046(5) -0.006(4) -0.001(4) -0.003(3)
C24 0.028(4) 0.050(5) 0.029(4) -0.005(3) 0.000(3) -0.007(3)
C25 0.023(4) 0.038(4) 0.033(4) -0.006(3) -0.003(3) -0.009(3)
C26 0.032(4) 0.028(4) 0.034(4) -0.009(3) 0.001(3) 0.000(3)
C27 0.033(4) 0.037(4) 0.034(4) -0.002(3) -0.006(3) -0.015(3)
C28 0.041(5) 0.024(4) 0.042(5) -0.002(3) 0.003(4) -0.007(3)
O29 0.041(3) 0.059(4) 0.032(3) -0.009(3) 0.001(3) 0.003(3)
N30 0.034(4) 0.035(3) 0.027(3) -0.007(3) 0.000(3) 0.003(3)
C31 0.042(5) 0.024(4) 0.031(4) -0.008(3) 0.004(3) -0.002(3)
C32 0.043(5) 0.035(4) 0.033(4) -0.013(3) -0.003(4) -0.010(4)
C33 0.038(4) 0.035(4) 0.033(4) -0.009(3) -0.002(3) -0.005(3)
C34 0.041(5) 0.043(5) 0.048(5) -0.004(4) -0.013(4) 0.003(4)
C35 0.032(4) 0.064(5) 0.041(5) -0.001(4) -0.002(4) -0.005(4)
Pt2 0.02494(16) 0.03224(16) 0.03122(17) -0.00364(12) 0.00002(12) -0.00429(12)
Br2 0.0432(5) 0.0342(4) 0.0553(5) -0.0041(4) -0.0055(4) -0.0056(3)
N41 0.030(3) 0.030(3) 0.030(3) -0.006(3) -0.005(3) -0.001(3)
C42 0.031(4) 0.044(4) 0.035(4) -0.009(3) 0.004(3) -0.007(3)
C43 0.043(5) 0.042(4) 0.033(4) -0.011(3) 0.006(4) -0.005(4)
C44 0.031(4) 0.028(4) 0.040(5) -0.008(3) 0.002(3) -0.006(3)
C45 0.022(4) 0.043(4) 0.030(4) -0.004(3) 0.000(3) -0.005(3)
C46 0.033(4) 0.023(4) 0.034(4) -0.004(3) -0.006(3) -0.005(3)
C47 0.030(4) 0.023(4) 0.029(4) -0.005(3) -0.005(3) 0.001(3)
C48 0.038(5) 0.032(4) 0.042(5) -0.006(3) -0.009(4) 0.001(3)
C49 0.049(5) 0.025(4) 0.039(5) -0.004(3) -0.012(4) -0.004(3)
C50 0.062(6) 0.034(4) 0.028(4) -0.005(3) 0.003(4) -0.010(4)
C51 0.050(5) 0.030(4) 0.036(5) -0.003(3) 0.009(4) -0.004(4)
N52 0.031(3) 0.028(3) 0.026(3) -0.004(2) 0.000(3) -0.001(3)
C53 0.033(4) 0.039(4) 0.037(4) -0.011(3) 0.010(3) -0.002(3)
C54 0.049(6) 0.129(10) 0.068(7) 0.018(6) 0.017(5) -0.007(6)
C55 0.056(6) 0.046(6) 0.155(11) -0.030(6) 0.065(7) -0.006(5)
C56 0.040(5) 0.095(7) 0.076(7) -0.032(6) 0.010(5) -0.015(5)
C57 0.068(6) 0.038(5) 0.038(5) -0.004(4) -0.025(4) -0.007(4)
C58 0.098(10) 0.146(11) 0.145(12) -0.109(10) -0.077(9) 0.044(8)
C59 0.127(11) 0.127(10) 0.087(8) 0.044(7) -0.070(7) -0.097(9)
C60 0.053(6) 0.062(6) 0.076(7) 0.013(5) -0.033(5) -0.010(5)
C61 0.035(4) 0.034(4) 0.037(4) -0.004(3) -0.002(3) 0.003(3)
C62 0.026(4) 0.030(4) 0.023(4) 0.002(3) 0.006(3) 0.005(3)
C63 0.021(4) 0.033(4) 0.048(5) 0.000(3) 0.003(3) -0.004(3)
C64 0.039(5) 0.041(4) 0.026(4) 0.000(3) -0.005(3) 0.000(3)
C65 0.034(4) 0.026(4) 0.031(4) -0.001(3) 0.005(3) -0.004(3)
C66 0.033(4) 0.031(4) 0.040(5) -0.006(3) -0.004(3) -0.008(3)
C67 0.042(5) 0.032(4) 0.024(4) -0.008(3) 0.007(3) -0.003(3)
C68 0.045(5) 0.047(5) 0.024(4) -0.005(3) 0.004(4) -0.015(4)
O69 0.043(3) 0.086(4) 0.036(3) 0.012(3) 0.001(3) -0.025(3)
N70 0.036(4) 0.037(3) 0.024(3) 0.002(3) 0.000(3) -0.010(3)
C71 0.042(5) 0.031(4) 0.026(4) -0.007(3) 0.005(3) -0.013(3)
C72 0.047(5) 0.036(4) 0.021(4) -0.006(3) 0.002(3) -0.014(4)
C73 0.038(4) 0.030(4) 0.032(4) -0.006(3) -0.001(3) -0.008(3)
C74 0.041(5) 0.049(5) 0.054(5) -0.005(4) -0.002(4) -0.002(4)
C75 0.033(4) 0.053(5) 0.038(5) -0.006(4) -0.002(4) -0.008(4)
O201 0.053(4) 0.083(5) 0.089(5) 0.002(4) -0.014(4) 0.010(4)
C202 0.053(6) 0.061(6) 0.085(8) -0.001(5) -0.003(6) -0.024(5)
C203 0.058(7) 0.062(7) 0.117(9) -0.014(6) -0.013(6) -0.004(5)
C204 0.064(7) 0.109(9) 0.082(8) 0.011(7) -0.011(6) -0.026(6)
O301 0.092(6) 0.072(5) 0.152(8) -0.036(5) 0.008(6) -0.012(5)
C302 0.056(7) 0.088(9) 0.089(9) -0.015(7) 0.017(6) -0.022(6)
C303 0.148(14) 0.26(2) 0.074(9) -0.059(11) 0.052(9) -0.127(14)
C304 0.098(9) 0.071(7) 0.087(8) 0.009(6) -0.024(7) -0.023(6)
O401 0.130(8) 0.164(8) 0.083(6) -0.054(6) 0.038(5) -0.078(7)
C402 0.077(8) 0.078(7) 0.054(6) -0.016(5) 0.018(6) -0.029(6)
C403 0.125(10) 0.056(6) 0.087(8) -0.021(6) 0.042(7) -0.016(6)
C404 0.087(9) 0.099(9) 0.070(7) -0.009(6) -0.006(6) -0.010(7)

loop_
_atom_type_symbol
_atom_type_description
_atom_type_scat_dispersion_real
_atom_type_scat_dispersion_imag
_atom_type_scat_source
C C 0.0033 0.0016 'International Tables Vol C Tables 4.2.6.8 and 6.1.1.4'
H H 0.0000 0.0000 'International Tables Vol C Tables 4.2.6.8 and 6.1.1.4'
N N 0.0061 0.0033 'International Tables Vol C Tables 4.2.6.8 and 6.1.1.4'
O O 0.0106 0.0060 'International Tables Vol C Tables 4.2.6.8 and 6.1.1.4'
Br Br -0.2901 2.4595 'International Tables Vol C Tables 4.2.6.8 and 6.1.1.4'
Pt Pt -1.7033 8.3905 'International Tables Vol C Tables 4.2.6.8 and 6.1.1.4'

loop_
_geom_angle_atom_site_label_1
_geom_angle_atom_site_label_2
_geom_angle_atom_site_label_3
_geom_angle
_geom_angle_site_symmetry_1
_geom_angle_site_symmetry_3
C34 Pt1 C35 84.9(3) . .
C34 Pt1 C21 86.1(3) . .
C35 Pt1 C21 90.3(3) . .
C34 Pt1 N12 99.2(3) . .
C35 Pt1 N12 175.9(2) . .
C21 Pt1 N12 90.0(2) . .
C34 Pt1 N1 174.3(3) . .
C35 Pt1 N1 100.0(3) . .
C21 Pt1 N1 96.8(2) . .
N12 Pt1 N1 75.9(2) . .
C34 Pt1 Br1 92.3(2) . .
C35 Pt1 Br1 88.8(2) . .
C21 Pt1 Br1 178.18(19) . .
N12 Pt1 Br1 91.02(14) . .
N1 Pt1 Br1 84.88(14) . .
C2 N1 C6 118.8(6) . .
C2 N1 Pt1 125.2(5) . .
C6 N1 Pt1 115.6(5) . .
N1 C2 C3 122.2(7) . .
N1 C2 H2A 118.9 . .
C3 C2 H2A 118.9 . .
C2 C3 C4 120.4(7) . .
C2 C3 H3A 119.8 . .
C4 C3 H3A 119.8 . .
C5 C4 C3 115.7(7) . .
C5 C4 C13 124.4(7) . .
C3 C4 C13 119.9(7) . .
C6 C5 C4 121.4(7) . .
C6 C5 H5A 119.3 . .
C4 C5 H5A 119.3 . .
N1 C6 C5 121.4(7) . .
N1 C6 C7 115.7(6) . .
C5 C6 C7 122.8(6) . .
N12 C7 C8 120.2(6) . .
N12 C7 C6 116.3(6) . .
C8 C7 C6 123.5(6) . .
C9 C8 C7 121.9(6) . .
C9 C8 H8A 119.0 . .
C7 C8 H8A 119.0 . .
C10 C9 C8 115.9(7) . .
C10 C9 C17 123.8(6) . .
C8 C9 C17 120.2(6) . .
C11 C10 C9 120.7(6) . .
C11 C10 H10A 119.6 . .
C9 C10 H10A 119.6 . .
N12 C11 C10 122.2(6) . .
N12 C11 H11A 118.9 . .
C10 C11 H11A 118.9 . .
C11 N12 C7 118.9(6) . .
C11 N12 Pt1 125.3(4) . .
C7 N12 Pt1 115.7(4) . .
C4 C13 C15 111.2(7) . .
C4 C13 C16 109.7(7) . .
C15 C13 C16 110.2(8) . .
C4 C13 C14 109.0(6) . .
C15 C13 C14 107.8(7) . .
C16 C13 C14 108.9(7) . .
C13 C14 H14A 109.5 . .
C13 C14 H14B 109.5 . .
H14A C14 H14B 109.5 . .
C13 C14 H14C 109.5 . .
H14A C14 H14C 109.5 . .
H14B C14 H14C 109.5 . .
C13 C15 H15A 109.5 . .
C13 C15 H15B 109.5 . .
H15A C15 H15B 109.5 . .
C13 C15 H15C 109.5 . .
H15A C15 H15C 109.5 . .
H15B C15 H15C 109.5 . .
C13 C16 H16A 109.5 . .
C13 C16 H16B 109.5 . .
H16A C16 H16B 109.5 . .
C13 C16 H16C 109.5 . .
H16A C16 H16C 109.5 . .
H16B C16 H16C 109.5 . .
C20 C17 C18 109.4(8) . .
C20 C17 C9 109.1(7) . .
C18 C17 C9 109.6(7) . .
C20 C17 C19 110.4(8) . .
C18 C17 C19 107.8(8) . .
C9 C17 C19 110.4(7) . .
C17 C18 H18A 109.5 . .
C17 C18 H18B 109.5 . .
H18A C18 H18B 109.5 . .
C17 C18 H18C 109.5 . .
H18A C18 H18C 109.5 . .
H18B C18 H18C 109.5 . .
C17 C19 H19A 109.5 . .
C17 C19 H19B 109.5 . .
H19A C19 H19B 109.5 . .
C17 C19 H19C 109.5 . .
H19A C19 H19C 109.5 . .
H19B C19 H19C 109.5 . .
C17 C20 H20A 109.5 . .
C17 C20 H20B 109.5 . .
H20A C20 H20B 109.5 . .
C17 C20 H20C 109.5 . .
H20A C20 H20C 109.5 . .
H20B C20 H20C 109.5 . .
C22 C21 Pt1 111.5(4) . .
C22 C21 H21A 109.3 . .
Pt1 C21 H21A 109.3 . .
C22 C21 H21B 109.3 . .
Pt1 C21 H21B 109.3 . .
H21A C21 H21B 108.0 . .
C23 C22 C27 115.8(6) . .
C23 C22 C21 122.7(7) . .
C27 C22 C21 121.3(7) . .
C24 C23 C22 123.1(7) . .
C24 C23 H23A 118.5 . .
C22 C23 H23A 118.5 . .
C23 C24 C25 119.9(7) . .
C23 C24 H24A 120.0 . .
C25 C24 H24A 120.0 . .
C26 C25 C24 119.0(6) . .
C26 C25 C28 124.4(7) . .
C24 C25 C28 116.6(6) . .
C27 C26 C25 120.0(7) . .
C27 C26 H26A 120.0 . .
C25 C26 H26A 120.0 . .
C26 C27 C22 122.1(7) . .
C26 C27 H27A 119.0 . .
C22 C27 H27A 119.0 . .
O29 C28 N30 122.6(7) . .
O29 C28 C25 120.4(7) . .
N30 C28 C25 117.0(7) . .
C28 N30 C31 128.0(6) . .
C28 N30 H30A 116.0 . .
C31 N30 H30A 116.0 . .
C32 C31 C33 119.1(6) . 2_765
C32 C31 N30 118.5(6) . .
C33 C31 N30 122.4(7) 2_765 .
C31 C32 C33 121.7(7) . .
C31 C32 H32A 119.1 . .
C33 C32 H32A 119.1 . .
C32 C33 C31 119.2(7) . 2_765
C32 C33 H33A 120.4 . .
C31 C33 H33A 120.4 2_765 .
Pt1 C34 H34A 109.5 . .
Pt1 C34 H34B 109.5 . .
H34A C34 H34B 109.5 . .
Pt1 C34 H34C 109.5 . .
H34A C34 H34C 109.5 . .
H34B C34 H34C 109.5 . .
Pt1 C35 H35A 109.5 . .
Pt1 C35 H35B 109.5 . .
H35A C35 H35B 109.5 . .
Pt1 C35 H35C 109.5 . .
H35A C35 H35C 109.5 . .
H35B C35 H35C 109.5 . .
C74 Pt2 C75 86.2(3) . .
C74 Pt2 C61 85.7(3) . .
C75 Pt2 C61 89.0(3) . .
C74 Pt2 N52 99.1(3) . .
C75 Pt2 N52 174.6(2) . .
C61 Pt2 N52 90.6(2) . .
C74 Pt2 N41 174.6(3) . .
C75 Pt2 N41 98.5(2) . .
C61 Pt2 N41 96.9(2) . .
N52 Pt2 N41 76.2(2) . .
C74 Pt2 Br2 90.5(2) . .
C75 Pt2 Br2 91.9(2) . .
C61 Pt2 Br2 176.02(19) . .
N52 Pt2 Br2 88.91(14) . .
N41 Pt2 Br2 86.76(14) . .
C42 N41 C46 118.8(6) . .
C42 N41 Pt2 125.9(5) . .
C46 N41 Pt2 115.0(4) . .
N41 C42 C43 122.6(7) . .
N41 C42 H42A 118.7 . .
C43 C42 H42A 118.7 . .
C42 C43 C44 120.3(7) . .
C42 C43 H43A 119.9 . .
C44 C43 H43A 119.9 . .
C45 C44 C43 116.2(6) . .
C45 C44 C53 122.1(6) . .
C43 C44 C53 121.6(6) . .
C44 C45 C46 121.3(6) . .
C44 C45 H45A 119.3 . .
C46 C45 H45A 119.3 . .
N41 C46 C45 120.5(6) . .
N41 C46 C47 115.9(6) . .
C45 C46 C47 123.6(6) . .
N52 C47 C48 121.0(6) . .
N52 C47 C46 116.3(6) . .
C48 C47 C46 122.6(6) . .
C47 C48 C49 121.2(7) . .
C47 C48 H48A 119.4 . .
C49 C48 H48A 119.4 . .
C50 C49 C48 115.9(7) . .
C50 C49 C57 122.2(7) . .
C48 C49 C57 121.8(7) . .
C49 C50 C51 120.6(7) . .
C49 C50 H50A 119.7 . .
C51 C50 H50A 119.7 . .
N52 C51 C50 122.8(7) . .
N52 C51 H51A 118.6 . .
C50 C51 H51A 118.6 . .
C51 N52 C47 118.4(6) . .
C51 N52 Pt2 126.0(5) . .
C47 N52 Pt2 115.6(4) . .
C55 C53 C56 111.0(8) . .
C55 C53 C54 109.0(7) . .
C56 C53 C54 106.0(7) . .
C55 C53 C44 106.8(6) . .
C56 C53 C44 112.5(6) . .
C54 C53 C44 111.5(7) . .
C53 C54 H54A 109.5 . .
C53 C54 H54B 109.5 . .
H54A C54 H54B 109.5 . .
C53 C54 H54C 109.5 . .
H54A C54 H54C 109.5 . .
H54B C54 H54C 109.5 . .
C53 C55 H55A 109.5 . .
C53 C55 H55B 109.5 . .
H55A C55 H55B 109.5 . .
C53 C55 H55C 109.5 . .
H55A C55 H55C 109.5 . .
H55B C55 H55C 109.5 . .
C53 C56 H56A 109.5 . .
C53 C56 H56B 109.5 . .
H56A C56 H56B 109.5 . .
C53 C56 H56C 109.5 . .
H56A C56 H56C 109.5 . .
H56B C56 H56C 109.5 . .
C60 C57 C59 111.7(8) . .
C60 C57 C49 108.8(6) . .
C59 C57 C49 111.7(7) . .
C60 C57 C58 108.6(8) . .
C59 C57 C58 106.0(9) . .
C49 C57 C58 110.0(7) . .
C57 C58 H58A 109.5 . .
C57 C58 H58B 109.5 . .
H58A C58 H58B 109.5 . .
C57 C58 H58C 109.5 . .
H58A C58 H58C 109.5 . .
H58B C58 H58C 109.5 . .
C57 C59 H59A 109.5 . .
C57 C59 H59B 109.5 . .
H59A C59 H59B 109.5 . .
C57 C59 H59C 109.5 . .
H59A C59 H59C 109.5 . .
H59B C59 H59C 109.5 . .
C57 C60 H60A 109.5 . .
C57 C60 H60B 109.5 . .
H60A C60 H60B 109.5 . .
C57 C60 H60C 109.5 . .
H60A C60 H60C 109.5 . .
H60B C60 H60C 109.5 . .
C62 C61 Pt2 111.0(4) . .
C62 C61 H61A 109.4 . .
Pt2 C61 H61A 109.4 . .
C62 C61 H61B 109.4 . .
Pt2 C61 H61B 109.4 . .
H61A C61 H61B 108.0 . .
C63 C62 C67 116.8(6) . .
C63 C62 C61 121.6(6) . .
C67 C62 C61 121.5(6) . .
C62 C63 C64 121.7(7) . .
C62 C63 H63A 119.1 . .
C64 C63 H63A 119.1 . .
C65 C64 C63 120.8(7) . .
C65 C64 H64A 119.6 . .
C63 C64 H64A 119.6 . .
C64 C65 C66 118.4(6) . .
C64 C65 C68 117.5(6) . .
C66 C65 C68 124.0(7) . .
C65 C66 C67 119.4(7) . .
C65 C66 H66A 120.3 . .
C67 C66 H66A 120.3 . .
C62 C67 C66 122.5(6) . .
C62 C67 H67A 118.8 . .
C66 C67 H67A 118.8 . .
O69 C68 N70 122.8(7) . .
O69 C68 C65 121.5(7) . .
N70 C68 C65 115.7(6) . .
C68 N70 C71 127.6(6) . .
C68 N70 H70A 116.2 . .
C71 N70 H70A 116.2 . .
C72 C71 C73 118.5(6) . 2_676
C72 C71 N70 118.5(6) . .
C73 C71 N70 122.9(7) 2_676 .
C73 C72 C71 123.1(6) . .
C73 C72 H72A 118.5 . .
C71 C72 H72A 118.5 . .
C72 C73 C71 118.4(7) . 2_676
C72 C73 H73A 120.8 . .
C71 C73 H73A 120.8 2_676 .
Pt2 C74 H74A 109.5 . .
Pt2 C74 H74B 109.5 . .
H74A C74 H74B 109.5 . .
Pt2 C74 H74C 109.5 . .
H74A C74 H74C 109.5 . .
H74B C74 H74C 109.5 . .
Pt2 C75 H75A 109.5 . .
Pt2 C75 H75B 109.5 . .
H75A C75 H75B 109.5 . .
Pt2 C75 H75C 109.5 . .
H75A C75 H75C 109.5 . .
H75B C75 H75C 109.5 . .
O201 C202 C204 122.0(10) . .
O201 C202 C203 121.3(10) . .
C204 C202 C203 116.8(9) . .
C202 C203 H20D 109.5 . .
C202 C203 H20E 109.5 . .
H20D C203 H20E 109.5 . .
C202 C203 H20F 109.5 . .
H20D C203 H20F 109.5 . .
H20E C203 H20F 109.5 . .
C202 C204 H20G 109.5 . .
C202 C204 H20H 109.5 . .
H20G C204 H20H 109.5 . .
C202 C204 H20I 109.5 . .
H20G C204 H20I 109.5 . .
H20H C204 H20I 109.5 . .
O301 C302 C304 120.3(11) . .
O301 C302 C303 123.0(12) . .
C304 C302 C303 116.6(12) . .
C302 C303 H30B 109.5 . .
C302 C303 H30C 109.5 . .
H30B C303 H30C 109.5 . .
C302 C303 H30D 109.5 . .
H30B C303 H30D 109.5 . .
H30C C303 H30D 109.5 . .
C302 C304 H30E 109.5 . .
C302 C304 H30F 109.5 . .
H30E C304 H30F 109.5 . .
C302 C304 H30G 109.5 . .
H30E C304 H30G 109.5 . .
H30F C304 H30G 109.5 . .
O401 C402 C403 121.6(11) . .
O401 C402 C404 117.7(10) . .
C403 C402 C404 120.7(10) . .
C402 C403 H40A 109.5 . .
C402 C403 H40B 109.5 . .
H40A C403 H40B 109.5 . .
C402 C403 H40C 109.5 . .
H40A C403 H40C 109.5 . .
H40B C403 H40C 109.5 . .
C402 C404 H40D 109.5 . .
C402 C404 H40E 109.5 . .
H40D C404 H40E 109.5 . .
C402 C404 H40F 109.5 . .
H40D C404 H40F 109.5 . .
H40E C404 H40F 109.5 . .

loop_
_geom_bond_atom_site_label_1
_geom_bond_atom_site_label_2
_geom_bond_distance
_geom_bond_site_symmetry_2
Pt1 C34 2.045(8) .
Pt1 C35 2.049(7) .
Pt1 C21 2.071(7) .
Pt1 N12 2.156(5) .
Pt1 N1 2.181(6) .
Pt1 Br1 2.5820(8) .
N1 C2 1.328(8) .
N1 C6 1.332(8) .
C2 C3 1.378(9) .
C2 H2A 0.9500 .
C3 C4 1.394(10) .
C3 H3A 0.9500 .
C4 C5 1.379(9) .
C4 C13 1.506(10) .
C5 C6 1.378(9) .
C5 H5A 0.9500 .
C6 C7 1.486(9) .
C7 N12 1.352(8) .
C7 C8 1.382(9) .
C8 C9 1.379(9) .
C8 H8A 0.9500 .
C9 C10 1.380(9) .
C9 C17 1.522(10) .
C10 C11 1.378(9) .
C10 H10A 0.9500 .
C11 N12 1.325(8) .
C11 H11A 0.9500 .
C13 C15 1.523(12) .
C13 C16 1.528(11) .
C13 C14 1.532(11) .
C14 H14A 0.9800 .
C14 H14B 0.9800 .
C14 H14C 0.9800 .
C15 H15A 0.9800 .
C15 H15B 0.9800 .
C15 H15C 0.9800 .
C16 H16A 0.9800 .
C16 H16B 0.9800 .
C16 H16C 0.9800 .
C17 C20 1.495(11) .
C17 C18 1.508(11) .
C17 C19 1.539(12) .
C18 H18A 0.9800 .
C18 H18B 0.9800 .
C18 H18C 0.9800 .
C19 H19A 0.9800 .
C19 H19B 0.9800 .
C19 H19C 0.9800 .
C20 H20A 0.9800 .
C20 H20B 0.9800 .
C20 H20C 0.9800 .
C21 C22 1.494(9) .
C21 H21A 0.9900 .
C21 H21B 0.9900 .
C22 C23 1.383(10) .
C22 C27 1.407(10) .
C23 C24 1.366(9) .
C23 H23A 0.9500 .
C24 C25 1.387(9) .
C24 H24A 0.9500 .
C25 C26 1.381(9) .
C25 C28 1.504(10) .
C26 C27 1.375(9) .
C26 H26A 0.9500 .
C27 H27A 0.9500 .
C28 O29 1.229(9) .
C28 N30 1.363(9) .
N30 C31 1.422(8) .
N30 H30A 0.8800 .
C31 C32 1.358(10) .
C31 C33 1.395(9) 2_765
C32 C33 1.372(9) .
C32 H32A 0.9500 .
C33 C31 1.395(9) 2_765
C33 H33A 0.9500 .
C34 H34A 0.9800 .
C34 H34B 0.9800 .
C34 H34C 0.9800 .
C35 H35A 0.9800 .
C35 H35B 0.9800 .
C35 H35C 0.9800 .
Pt2 C74 2.049(7) .
Pt2 C75 2.068(7) .
Pt2 C61 2.088(7) .
Pt2 N52 2.152(5) .
Pt2 N41 2.176(5) .
Pt2 Br2 2.6147(8) .
N41 C42 1.325(8) .
N41 C46 1.345(8) .
C42 C43 1.373(9) .
C42 H42A 0.9500 .
C43 C44 1.386(10) .
C43 H43A 0.9500 .
C44 C45 1.380(9) .
C44 C53 1.531(9) .
C45 C46 1.385(9) .
C45 H45A 0.9500 .
C46 C47 1.480(9) .
C47 N52 1.356(8) .
C47 C48 1.383(9) .
C48 C49 1.385(10) .
C48 H48A 0.9500 .
C49 C50 1.382(10) .
C49 C57 1.511(10) .
C50 C51 1.384(10) .
C50 H50A 0.9500 .
C51 N52 1.312(8) .
C51 H51A 0.9500 .
C53 C55 1.503(10) .
C53 C56 1.506(11) .
C53 C54 1.512(11) .
C54 H54A 0.9800 .
C54 H54B 0.9800 .
C54 H54C 0.9800 .
C55 H55A 0.9800 .
C55 H55B 0.9800 .
C55 H55C 0.9800 .
C56 H56A 0.9800 .
C56 H56B 0.9800 .
C56 H56C 0.9800 .
C57 C60 1.475(10) .
C57 C59 1.490(12) .
C57 C58 1.552(12) .
C58 H58A 0.9800 .
C58 H58B 0.9800 .
C58 H58C 0.9800 .
C59 H59A 0.9800 .
C59 H59B 0.9800 .
C59 H59C 0.9800 .
C60 H60A 0.9800 .
C60 H60B 0.9800 .
C60 H60C 0.9800 .
C61 C62 1.470(9) .
C61 H61A 0.9900 .
C61 H61B 0.9900 .
C62 C63 1.376(9) .
C62 C67 1.383(9) .
C63 C64 1.390(9) .
C63 H63A 0.9500 .
C64 C65 1.386(10) .
C64 H64A 0.9500 .
C65 C66 1.384(9) .
C65 C68 1.499(9) .
C66 C67 1.401(9) .
C66 H66A 0.9500 .
C67 H67A 0.9500 .
C68 O69 1.209(9) .
C68 N70 1.358(9) .
N70 C71 1.414(8) .
N70 H70A 0.8800 .
C71 C72 1.382(10) .
C71 C73 1.401(9) 2_676
C72 C73 1.377(9) .
C72 H72A 0.9500 .
C73 C71 1.401(9) 2_676
C73 H73A 0.9500 .
C74 H74A 0.9800 .
C74 H74B 0.9800 .
C74 H74C 0.9800 .
C75 H75A 0.9800 .
C75 H75B 0.9800 .
C75 H75C 0.9800 .
O201 C202 1.216(11) .
C202 C204 1.509(13) .
C202 C203 1.511(13) .
C203 H20D 0.9800 .
C203 H20E 0.9800 .
C203 H20F 0.9800 .
C204 H20G 0.9800 .
C204 H20H 0.9800 .
C204 H20I 0.9800 .
O301 C302 1.210(13) .
C302 C304 1.486(14) .
C302 C303 1.504(16) .
C303 H30B 0.9800 .
C303 H30C 0.9800 .
C303 H30D 0.9800 .
C304 H30E 0.9800 .
C304 H30F 0.9800 .
C304 H30G 0.9800 .
O401 C402 1.222(11) .
C402 C403 1.427(12) .
C402 C404 1.444(13) .
C403 H40A 0.9800 .
C403 H40B 0.9800 .
C403 H40C 0.9800 .
C404 H40D 0.9800 .
C404 H40E 0.9800 .
C404 H40F 0.9800 .

loop_
_geom_hbond_atom_site_label_D
_geom_hbond_atom_site_label_H
_geom_hbond_atom_site_label_A
_geom_hbond_distance_DH
_geom_hbond_distance_HA
_geom_hbond_distance_DA
_geom_hbond_angle_DHA
_geom_hbond_site_symmetry_A
N30 H30A Br2 0.88 3.05 3.914(6) 166.7 1_545
N70 H70A Br1 0.88 2.83 3.671(6) 160.8 .

loop_
_geom_torsion_atom_site_label_1
_geom_torsion_atom_site_label_2
_geom_torsion_atom_site_label_3
_geom_torsion_atom_site_label_4
_geom_torsion
_geom_torsion_site_symmetry_1
_geom_torsion_site_symmetry_4
C34 Pt1 N1 C2 -147(2) . .
C35 Pt1 N1 C2 0.9(6) . .
C21 Pt1 N1 C2 92.5(6) . .
N12 Pt1 N1 C2 -179.3(6) . .
Br1 Pt1 N1 C2 -87.0(5) . .
C34 Pt1 N1 C6 24(3) . .
C35 Pt1 N1 C6 172.5(5) . .
C21 Pt1 N1 C6 -95.9(5) . .
N12 Pt1 N1 C6 -7.7(4) . .
Br1 Pt1 N1 C6 84.6(4) . .
C6 N1 C2 C3 -0.5(10) . .
Pt1 N1 C2 C3 170.8(5) . .
N1 C2 C3 C4 -2.6(10) . .
C2 C3 C4 C5 3.9(10) . .
C2 C3 C4 C13 -178.0(6) . .
C3 C4 C5 C6 -2.4(10) . .
C13 C4 C5 C6 179.7(6) . .
C2 N1 C6 C5 2.1(9) . .
Pt1 N1 C6 C5 -170.0(5) . .
C2 N1 C6 C7 -177.2(6) . .
Pt1 N1 C6 C7 10.6(7) . .
C4 C5 C6 N1 -0.6(10) . .
C4 C5 C6 C7 178.7(6) . .
N1 C6 C7 N12 -7.8(8) . .
C5 C6 C7 N12 172.9(6) . .
N1 C6 C7 C8 170.1(6) . .
C5 C6 C7 C8 -9.2(10) . .
N12 C7 C8 C9 -0.1(10) . .
C6 C7 C8 C9 -177.9(6) . .
C7 C8 C9 C10 0.0(10) . .
C7 C8 C9 C17 177.9(6) . .
C8 C9 C10 C11 1.4(10) . .
C17 C9 C10 C11 -176.5(6) . .
C9 C10 C11 N12 -2.6(10) . .
C10 C11 N12 C7 2.4(9) . .
C10 C11 N12 Pt1 178.0(5) . .
C8 C7 N12 C11 -1.1(9) . .
C6 C7 N12 C11 176.9(6) . .
C8 C7 N12 Pt1 -177.0(5) . .
C6 C7 N12 Pt1 1.0(7) . .
C34 Pt1 N12 C11 10.7(6) . .
C35 Pt1 N12 C11 -169(3) . .
C21 Pt1 N12 C11 -75.3(5) . .
N1 Pt1 N12 C11 -172.3(5) . .
Br1 Pt1 N12 C11 103.2(5) . .
C34 Pt1 N12 C7 -173.6(5) . .
C35 Pt1 N12 C7 6(4) . .
C21 Pt1 N12 C7 100.4(5) . .
N1 Pt1 N12 C7 3.3(4) . .
Br1 Pt1 N12 C7 -81.1(4) . .
C5 C4 C13 C15 -10.3(10) . .
C3 C4 C13 C15 171.8(7) . .
C5 C4 C13 C16 111.8(9) . .
C3 C4 C13 C16 -66.0(9) . .
C5 C4 C13 C14 -129.1(8) . .
C3 C4 C13 C14 53.1(9) . .
C10 C9 C17 C20 125.0(8) . .
C8 C9 C17 C20 -52.8(10) . .
C10 C9 C17 C18 -115.2(8) . .
C8 C9 C17 C18 67.1(9) . .
C10 C9 C17 C19 3.4(11) . .
C8 C9 C17 C19 -174.4(8) . .
C34 Pt1 C21 C22 168.6(6) . .
C35 Pt1 C21 C22 83.8(5) . .
N12 Pt1 C21 C22 -92.1(5) . .
N1 Pt1 C21 C22 -16.3(5) . .
Br1 Pt1 C21 C22 145(6) . .
Pt1 C21 C22 C23 -88.7(7) . .
Pt1 C21 C22 C27 85.8(7) . .
C27 C22 C23 C24 -2.6(10) . .
C21 C22 C23 C24 172.2(6) . .
C22 C23 C24 C25 0.1(11) . .
C23 C24 C25 C26 2.7(10) . .
C23 C24 C25 C28 -176.6(6) . .
C24 C25 C26 C27 -2.8(10) . .
C28 C25 C26 C27 176.6(6) . .
C25 C26 C27 C22 0.1(10) . .
C23 C22 C27 C26 2.6(10) . .
C21 C22 C27 C26 -172.3(6) . .
C26 C25 C28 O29 170.7(6) . .
C24 C25 C28 O29 -10.0(10) . .
C26 C25 C28 N30 -11.3(10) . .
C24 C25 C28 N30 168.0(6) . .
O29 C28 N30 C31 -1.0(11) . .
C25 C28 N30 C31 -178.9(6) . .
C28 N30 C31 C32 164.1(6) . .
C28 N30 C31 C33 -16.7(10) . 2_765
C33 C31 C32 C33 -1.7(11) 2_765 .
N30 C31 C32 C33 177.6(6) . .
C31 C32 C33 C31 1.7(11) . 2_765
C74 Pt2 N41 C42 -153(3) . .
C75 Pt2 N41 C42 -2.3(6) . .
C61 Pt2 N41 C42 87.8(6) . .
N52 Pt2 N41 C42 176.6(6) . .
Br2 Pt2 N41 C42 -93.7(5) . .
C74 Pt2 N41 C46 21(3) . .
C75 Pt2 N41 C46 172.0(5) . .
C61 Pt2 N41 C46 -98.0(5) . .
N52 Pt2 N41 C46 -9.1(4) . .
Br2 Pt2 N41 C46 80.6(4) . .
C46 N41 C42 C43 -2.9(10) . .
Pt2 N41 C42 C43 171.2(5) . .
N41 C42 C43 C44 -1.3(11) . .
C42 C43 C44 C45 3.4(10) . .
C42 C43 C44 C53 -172.5(6) . .
C43 C44 C45 C46 -1.6(10) . .
C53 C44 C45 C46 174.4(6) . .
C42 N41 C46 C45 4.7(9) . .
Pt2 N41 C46 C45 -170.0(5) . .
C42 N41 C46 C47 -173.6(6) . .
Pt2 N41 C46 C47 11.6(7) . .
C44 C45 C46 N41 -2.5(10) . .
C44 C45 C46 C47 175.7(6) . .
N41 C46 C47 N52 -7.4(8) . .
C45 C46 C47 N52 174.3(6) . .
N41 C46 C47 C48 168.9(6) . .
C45 C46 C47 C48 -9.4(10) . .
N52 C47 C48 C49 0.2(10) . .
C46 C47 C48 C49 -175.9(6) . .
C47 C48 C49 C50 -1.2(10) . .
C47 C48 C49 C57 -178.7(6) . .
C48 C49 C50 C51 0.6(10) . .
C57 C49 C50 C51 178.1(6) . .
C49 C50 C51 N52 1.1(11) . .
C50 C51 N52 C47 -2.1(10) . .
C50 C51 N52 Pt2 176.2(5) . .
C48 C47 N52 C51 1.5(9) . .
C46 C47 N52 C51 177.8(6) . .
C48 C47 N52 Pt2 -177.1(5) . .
C46 C47 N52 Pt2 -0.7(7) . .
C74 Pt2 N52 C51 9.4(6) . .
C75 Pt2 N52 C51 -162(2) . .
C61 Pt2 N52 C51 -76.3(6) . .
N41 Pt2 N52 C51 -173.4(6) . .
Br2 Pt2 N52 C51 99.7(5) . .
C74 Pt2 N52 C47 -172.3(5) . .
C75 Pt2 N52 C47 17(3) . .
C61 Pt2 N52 C47 102.0(5) . .
N41 Pt2 N52 C47 5.0(4) . .
Br2 Pt2 N52 C47 -81.9(4) . .
C45 C44 C53 C55 -88.6(9) . .
C43 C44 C53 C55 87.1(9) . .
C45 C44 C53 C56 33.4(10) . .
C43 C44 C53 C56 -150.8(7) . .
C45 C44 C53 C54 152.4(7) . .
C43 C44 C53 C54 -31.9(10) . .
C50 C49 C57 C60 -90.6(9) . .
C48 C49 C57 C60 86.7(9) . .
C50 C49 C57 C59 145.6(8) . .
C48 C49 C57 C59 -37.1(11) . .
C50 C49 C57 C58 28.2(11) . .
C48 C49 C57 C58 -154.5(9) . .
C74 Pt2 C61 C62 175.2(6) . .
C75 Pt2 C61 C62 89.0(5) . .
N52 Pt2 C61 C62 -85.7(5) . .
N41 Pt2 C61 C62 -9.5(5) . .
Br2 Pt2 C61 C62 -168(3) . .
Pt2 C61 C62 C63 -92.4(7) . .
Pt2 C61 C62 C67 84.7(7) . .
C67 C62 C63 C64 -4.5(10) . .
C61 C62 C63 C64 172.7(6) . .
C62 C63 C64 C65 -0.3(11) . .
C63 C64 C65 C66 4.2(10) . .
C63 C64 C65 C68 -175.0(6) . .
C64 C65 C66 C67 -3.1(10) . .
C68 C65 C66 C67 176.0(6) . .
C63 C62 C67 C66 5.6(10) . .
C61 C62 C67 C66 -171.6(6) . .
C65 C66 C67 C62 -1.8(10) . .
C64 C65 C68 O69 -20.3(10) . .
C66 C65 C68 O69 160.5(7) . .
C64 C65 C68 N70 158.2(6) . .
C66 C65 C68 N70 -21.0(10) . .
O69 C68 N70 C71 -0.2(12) . .
C65 C68 N70 C71 -178.7(6) . .
C68 N70 C71 C72 174.6(6) . .
C68 N70 C71 C73 -9.0(10) . 2_676
C73 C71 C72 C73 0.7(11) 2_676 .
N70 C71 C72 C73 177.3(6) . .
C71 C72 C73 C71 -0.7(11) . 2_676
